data_4342475
loop_
_publ_author_name
'Carpenter, Alex E.'
'Mokhtarzadeh, Charles C.'
'Ripatti, Donald S.'
'Havrylyuk, Irena'
'Kamezawa, Ryo'
'Moore, Curtis E.'
'Rheingold, Arnold L.'
'Figueroa, Joshua S.'

_publ_section_title
;
 Comparative measure of the electronic influence of highly substituted
 aryl isocyanides.
;
_journal_issue 6
_journal_name_full 'Inorganic chemistry'
_journal_page_first 2936
_journal_page_last 2944
_journal_paper_doi 10.1021/ic5030845
_journal_volume 54
_journal_year 2015
_chemical_formula_moiety 'C28 H17 Cl4 Cr N O5'
_chemical_formula_sum 'C28 H17 Cl4 Cr N O5'
_chemical_formula_weight 641.22
_chemical_melting_point ?
_chemical_name_common Cr(CO)5(CNArClips)
_space_group_crystal_system triclinic
_space_group_IT_number 2
_space_group_name_Hall '-P 1'
_space_group_name_H-M_alt 'P -1'
_symmetry_space_group_name_Hall '-P 1'
_symmetry_space_group_name_H-M 'P -1'
_atom_sites_solution_hydrogens geom
_audit_creation_date 2014-11-21
_audit_creation_method
;
Olex2 1.2-beta
(compiled 2014.11.21 svn.r3092 for OlexSys, GUI svn.r4949)
;
_cell_angle_alpha 94.610(3)
_cell_angle_beta 91.736(3)
_cell_angle_gamma 96.334(3)
_cell_formula_units_Z 2
_cell_length_a 6.4468(4)
_cell_length_b 12.9490(8)
_cell_length_c 17.0430(10)
_cell_measurement_reflns_used 9850
_cell_measurement_temperature 100
_cell_measurement_theta_max 28.29
_cell_measurement_theta_min 2.76
_cell_volume 1408.38(15)
_computing_cell_refinement 'SAINT v8.34A (Bruker, 2013)'
_computing_data_collection 'APEX2 v2013.6-2 (Bruker, 2013)'
_computing_data_reduction 'SAINT v8.34A (Bruker, 2013)'
_computing_molecular_graphics 'Olex2 (Dolomanov et al., 2009)'
_computing_publication_material 'Olex2 (Dolomanov et al., 2009)'
_computing_structure_refinement 'XL (Sheldrick, 2008)'
_computing_structure_solution 'ShelXT (Sheldrick, 2008)'
_diffrn_ambient_temperature 100
_diffrn_detector 'Bruker APEX-II CCD'
_diffrn_detector_area_resol_mean 7.9
_diffrn_detector_type 'CCD Area Detector'
_diffrn_measured_fraction_theta_full 0.998
_diffrn_measured_fraction_theta_max 0.990
_diffrn_measurement_device 'Kappa Four-Circle Diffractometer'
_diffrn_measurement_device_type 'Bruker APEX II Ultra'
_diffrn_measurement_method '\w and \f scans'
_diffrn_radiation_monochromator 'Double Bounce Multilayer Mirrors'
_diffrn_radiation_probe x-ray
_diffrn_radiation_type MoK\a
_diffrn_radiation_wavelength 0.71073
_diffrn_reflns_av_R_equivalents 0.0359
_diffrn_reflns_av_unetI/netI 0.0480
_diffrn_reflns_Laue_measured_fraction_full 0.998
_diffrn_reflns_Laue_measured_fraction_max 0.990
_diffrn_reflns_limit_h_max 8
_diffrn_reflns_limit_h_min -8
_diffrn_reflns_limit_k_max 17
_diffrn_reflns_limit_k_min -17
_diffrn_reflns_limit_l_max 22
_diffrn_reflns_limit_l_min -22
_diffrn_reflns_number 13805
_diffrn_reflns_point_group_measured_fraction_full 0.998
_diffrn_reflns_point_group_measured_fraction_max 0.990
_diffrn_reflns_theta_full 25.000
_diffrn_reflns_theta_max 28.301
_diffrn_reflns_theta_min 1.588
_diffrn_source 'Micro Focus Rotating Anode'
_diffrn_source_type 'Bruker TXS'
_diffrn_standards_number 0
_exptl_absorpt_coefficient_mu 0.825
_exptl_absorpt_correction_T_max 0.745685
_exptl_absorpt_correction_T_min 0.651063
_exptl_absorpt_correction_type multi-scan
_exptl_absorpt_process_details
;
 TWINABS-2012/1 (Bruker,2012) was used for absorption correction.
 
For component 1:
 wR2(int) was 0.1333 before and 0.0320 after correction.
 The Ratio of minimum to maximum transmission not present.
 The \l/2 correction factor is Not present
 
For component 2:
 wR2(int) was 0.1809 before and 0.0328 after correction.
 The Ratio of minimum to maximum transmission is 0.87.
 The \l/2 correction factor is Not present

Final HKLF 4 output contains 37254 reflections, Rint = 0.0292
 (29186 with I > 3sig(I), Rint = 0.0286)
;
_exptl_crystal_colour 'clear colourless'
_exptl_crystal_colour_lustre clear
_exptl_crystal_colour_primary colourless
_exptl_crystal_density_diffrn 1.512
_exptl_crystal_density_meas ?
_exptl_crystal_density_method 'not measured'
_exptl_crystal_description block
_exptl_crystal_F_000 648
_exptl_crystal_size_max 0.609
_exptl_crystal_size_mid 0.205
_exptl_crystal_size_min 0.194
_refine_diff_density_max 0.710
_refine_diff_density_min -0.361
_refine_diff_density_rms 0.085
_refine_ls_extinction_method none
_refine_ls_goodness_of_fit_ref 1.074
_refine_ls_hydrogen_treatment constr
_refine_ls_matrix_type full
_refine_ls_number_parameters 355
_refine_ls_number_reflns 6956
_refine_ls_number_restraints 321
_refine_ls_restrained_S_all 1.055
_refine_ls_R_factor_all 0.0499
_refine_ls_R_factor_gt 0.0419
_refine_ls_shift/su_max 0.001
_refine_ls_shift/su_mean 0.000
_refine_ls_structure_factor_coef Fsqd
_refine_ls_weighting_details 'w=1/[\s^2^(Fo^2^)+(0.0345P)^2^+1.6821P] where P=(Fo^2^+2Fc^2^)/3'
_refine_ls_weighting_scheme calc
_refine_ls_wR_factor_gt 0.0934
_refine_ls_wR_factor_ref 0.0962
_reflns_Friedel_coverage 0.000
_reflns_number_gt 6106
_reflns_number_total 6956
_reflns_threshold_expression 'I > 2\s(I)'
_cod_data_source_file ic5030845_si_002.cif
_cod_data_source_block jfig1046
_cod_depositor_comments
;
The following automatic conversions were performed:

'_chemical_melting_point' value 'not measured' was changed to '?' -
the value is undefined or not given.

'_diffrn_radiation_probe' value 'X-ray' changed to 'x-ray' according
to
/usr/data/users/saulius/crontab/automatic-downloads/rss-feeds/ACS/lib/dictionaries/cif_core.dic
dictionary named 'cif_core.dic' version 2.4.2 from 2011-04-26.

'_exptl_crystal_density_meas' value 'not measured' was changed to '?'
- the value is perceived as not measured.

Automatic conversion script
Id: cif_fix_values 3008 2015-01-20 13:52:24Z robertas 

 Adding full bibliography for 4342470--4342481.cif.
;
_cod_database_code 4342475
_shelxl_version_number 2014/6
_shelx_space_group_comment
;
The symmetry employed for this shelxl refinement is uniquely defined
by the following loop, which should always be used as a source of
symmetry information in preference to the above space-group names.
They are only intended as comments.
;
_shelx_estimated_absorpt_t_max 0.856
_shelx_estimated_absorpt_t_min 0.634
_olex2_refinement_description
;
1. Fixed Uiso
 At 1.2 times of:
  All C(H) groups
 At 1.5 times of:
  All C(H,H,H) groups
2. Rigid body (RIGU) restrains
 All non-hydrogen atoms
 with sigma for 1-2 distances of 0.004 and sigma for 1-3 distances of 0.004
3.a Aromatic/amide H refined with riding coordinates:
 C9(H9), C15(H15), C19(H19), C20(H20), C21(H21), C25(H25), C26(H26), C27(H27)
3.b Idealised Me refined as rotating group:
 C12(H12A,H12B,H12C), C13(H13A,H13B,H13C), C14(H14A,H14B,H14C)
;
_olex2_submission_special_instructions 'No special instructions were received'

loop_
_space_group_symop_operation_xyz
'x, y, z'
'-x, -y, -z'

loop_
_atom_site_label
_atom_site_type_symbol
_atom_site_fract_x
_atom_site_fract_y
_atom_site_fract_z
_atom_site_U_iso_or_equiv
_atom_site_adp_type
_atom_site_occupancy
_atom_site_site_symmetry_order
_atom_site_calc_flag
_atom_site_refinement_flags_posn
_atom_site_refinement_flags_adp
Cr01 Cr 0.82214(4) 0.50720(2) 0.18731(2) 0.01229(8) Uani 1 1 d . U
Cl1 Cl 0.21186(9) 0.25557(4) 0.16773(3) 0.02747(12) Uani 1 1 d . U
Cl2 Cl 0.84401(10) 0.02742(5) 0.09335(4) 0.03323(14) Uani 1 1 d . U
Cl3 Cl 1.05453(8) 0.11717(4) 0.42292(3) 0.02546(12) Uani 1 1 d . U
Cl4 Cl 0.41262(7) 0.35079(4) 0.38718(3) 0.01813(10) Uani 1 1 d . U
O1 O 0.9622(3) 0.72139(12) 0.13411(10) 0.0299(4) Uani 1 1 d . U
O2 O 0.6715(2) 0.59834(13) 0.34297(9) 0.0244(3) Uani 1 1 d . U
O3 O 1.2442(2) 0.51302(13) 0.27300(9) 0.0253(3) Uani 1 1 d . U
O4 O 0.9598(2) 0.39700(13) 0.03550(9) 0.0254(3) Uani 1 1 d . U
O5 O 0.4051(2) 0.51643(14) 0.09969(10) 0.0295(4) Uani 1 1 d . U
N1 N 0.7048(2) 0.28634(12) 0.24740(9) 0.0131(3) Uani 1 1 d . U
C1 C 0.9089(3) 0.64057(16) 0.15380(12) 0.0188(4) Uani 1 1 d . U
C2 C 0.7243(3) 0.56523(15) 0.28357(12) 0.0167(4) Uani 1 1 d . U
C3 C 1.0877(3) 0.50922(15) 0.23945(11) 0.0164(4) Uani 1 1 d . U
C4 C 0.9128(3) 0.43880(15) 0.09228(11) 0.0170(4) Uani 1 1 d . U
C5 C 0.5576(3) 0.51063(16) 0.13400(12) 0.0186(4) Uani 1 1 d . U
C6 C 0.7438(3) 0.36783(15) 0.22384(10) 0.0133(3) Uani 1 1 d . U
C7 C 0.6290(3) 0.18709(14) 0.26658(11) 0.0125(3) Uani 1 1 d . U
C8 C 0.5379(3) 0.11436(15) 0.20656(11) 0.0146(4) Uani 1 1 d . U
C9 C 0.4612(3) 0.01578(15) 0.22555(11) 0.0158(4) Uani 1 1 d . U
H9 H 0.3974 -0.0332 0.1851 0.019 Uiso 1 1 calc R .
C10 C 0.4749(3) -0.01387(14) 0.30250(11) 0.0135(3) Uani 1 1 d . U
C11 C 0.3892(3) -0.12435(15) 0.32025(11) 0.0172(4) Uani 1 1 d . U
C12 C 0.1491(4) -0.13549(18) 0.31420(17) 0.0324(5) Uani 1 1 d . U
H12A H 0.0971 -0.0889 0.3554 0.049 Uiso 1 1 calc GR .
H12B H 0.0943 -0.2077 0.3210 0.049 Uiso 1 1 calc GR .
H12C H 0.1029 -0.1170 0.2624 0.049 Uiso 1 1 calc GR .
C13 C 0.4656(4) -0.20417(17) 0.25995(15) 0.0323(5) Uani 1 1 d . U
H13A H 0.4114 -0.1934 0.2072 0.049 Uiso 1 1 calc GR .
H13B H 0.4156 -0.2747 0.2730 0.049 Uiso 1 1 calc GR .
H13C H 0.6186 -0.1955 0.2610 0.049 Uiso 1 1 calc GR .
C14 C 0.4607(5) -0.14876(19) 0.40238(14) 0.0362(6) Uani 1 1 d . U
H14A H 0.6134 -0.1364 0.4078 0.054 Uiso 1 1 calc GR .
H14B H 0.4149 -0.2219 0.4098 0.054 Uiso 1 1 calc GR .
H14C H 0.3997 -0.1036 0.4422 0.054 Uiso 1 1 calc GR .
C15 C 0.5662(3) 0.06045(14) 0.36091(11) 0.0135(3) Uani 1 1 d . U
H15 H 0.5764 0.0419 0.4136 0.016 Uiso 1 1 calc R .
C16 C 0.6432(3) 0.16130(14) 0.34440(10) 0.0120(3) Uani 1 1 d . U
C17 C 0.7382(3) 0.23803(14) 0.40888(10) 0.0118(3) Uani 1 1 d . U
C18 C 0.9237(3) 0.22421(15) 0.44976(11) 0.0149(3) Uani 1 1 d . U
C19 C 1.0105(3) 0.29368(15) 0.51148(11) 0.0171(4) Uani 1 1 d . U
H19 H 1.1365 0.2819 0.5380 0.021 Uiso 1 1 calc R .
C20 C 0.9112(3) 0.38026(16) 0.53391(11) 0.0179(4) Uani 1 1 d . U
H20 H 0.9695 0.4281 0.5761 0.022 Uiso 1 1 calc R .
C21 C 0.7276(3) 0.39769(15) 0.49539(11) 0.0169(4) Uani 1 1 d . U
H21 H 0.6595 0.4570 0.5109 0.020 Uiso 1 1 calc R .
C22 C 0.6445(3) 0.32724(14) 0.43377(11) 0.0131(3) Uani 1 1 d . U
C23 C 0.5286(3) 0.14523(15) 0.12433(11) 0.0177(4) Uani 1 1 d . U
C24 C 0.3878(4) 0.21195(17) 0.10041(12) 0.0224(4) Uani 1 1 d . U
C25 C 0.3845(5) 0.2465(2) 0.02547(13) 0.0356(6) Uani 1 1 d . U
H25 H 0.2861 0.2916 0.0107 0.043 Uiso 1 1 calc R .
C26 C 0.5275(5) 0.2139(2) -0.02709(14) 0.0424(7) Uani 1 1 d . U
H26 H 0.5291 0.2384 -0.0782 0.051 Uiso 1 1 calc R .
C27 C 0.6676(5) 0.1468(2) -0.00696(13) 0.0366(6) Uani 1 1 d . U
H27 H 0.7641 0.1243 -0.0439 0.044 Uiso 1 1 calc R .
C28 C 0.6659(4) 0.11222(17) 0.06834(12) 0.0244(4) Uani 1 1 d . U

loop_
_atom_site_aniso_label
_atom_site_aniso_U_11
_atom_site_aniso_U_22
_atom_site_aniso_U_33
_atom_site_aniso_U_23
_atom_site_aniso_U_13
_atom_site_aniso_U_12
Cr01 0.01323(14) 0.01062(15) 0.01291(14) 0.00329(11) -0.00074(10) -0.00043(10)
Cl1 0.0327(3) 0.0274(3) 0.0236(2) 0.0024(2) -0.0043(2) 0.0108(2)
Cl2 0.0391(3) 0.0313(3) 0.0304(3) -0.0025(2) 0.0144(2) 0.0092(2)
Cl3 0.0238(2) 0.0188(2) 0.0337(3) -0.0059(2) -0.0061(2) 0.00988(18)
Cl4 0.0184(2) 0.0176(2) 0.0188(2) -0.00153(17) -0.00067(16) 0.00624(16)
O1 0.0443(10) 0.0178(8) 0.0259(8) 0.0076(6) -0.0040(7) -0.0060(7)
O2 0.0230(7) 0.0275(8) 0.0217(7) -0.0057(6) -0.0025(6) 0.0051(6)
O3 0.0187(7) 0.0312(9) 0.0258(8) 0.0042(7) -0.0044(6) 0.0023(6)
O4 0.0328(8) 0.0267(8) 0.0170(7) 0.0019(6) 0.0029(6) 0.0046(6)
O5 0.0194(7) 0.0420(10) 0.0275(8) 0.0095(7) -0.0050(6) 0.0027(7)
N1 0.0154(7) 0.0129(8) 0.0106(7) -0.0003(6) 0.0020(5) 0.0012(6)
C1 0.0202(9) 0.0178(9) 0.0179(9) 0.0038(7) -0.0039(7) 0.0004(7)
C2 0.0158(9) 0.0133(9) 0.0206(9) 0.0023(7) -0.0050(7) 0.0017(7)
C3 0.0177(9) 0.0149(9) 0.0169(9) 0.0034(7) 0.0029(7) 0.0008(7)
C4 0.0184(9) 0.0157(9) 0.0170(9) 0.0068(7) -0.0007(7) -0.0009(7)
C5 0.0195(9) 0.0180(10) 0.0184(9) 0.0039(7) 0.0019(7) 0.0001(7)
C6 0.0138(8) 0.0154(9) 0.0105(8) -0.0001(7) 0.0009(6) 0.0011(6)
C7 0.0151(8) 0.0098(8) 0.0128(8) 0.0008(6) 0.0022(6) 0.0014(6)
C8 0.0196(9) 0.0135(9) 0.0108(8) 0.0008(7) 0.0009(7) 0.0018(7)
C9 0.0230(9) 0.0116(8) 0.0117(8) -0.0019(7) 0.0002(7) -0.0006(7)
C10 0.0171(8) 0.0101(8) 0.0130(8) 0.0001(6) 0.0023(6) 0.0007(6)
C11 0.0256(10) 0.0104(8) 0.0143(8) 0.0001(7) 0.0015(7) -0.0027(7)
C12 0.0260(11) 0.0185(11) 0.0516(15) 0.0043(10) 0.0054(10) -0.0054(8)
C13 0.0538(15) 0.0121(10) 0.0325(12) 0.0029(9) 0.0159(11) 0.0056(9)
C14 0.0638(17) 0.0195(11) 0.0217(11) 0.0109(9) -0.0096(10) -0.0153(11)
C15 0.0175(8) 0.0122(8) 0.0111(8) 0.0014(7) 0.0017(6) 0.0018(6)
C16 0.0137(8) 0.0107(8) 0.0116(8) -0.0011(6) 0.0011(6) 0.0028(6)
C17 0.0164(8) 0.0091(8) 0.0096(7) 0.0010(6) 0.0019(6) -0.0004(6)
C18 0.0182(9) 0.0110(8) 0.0157(8) 0.0009(7) 0.0018(7) 0.0027(7)
C19 0.0184(9) 0.0166(9) 0.0157(8) 0.0016(7) -0.0019(7) -0.0002(7)
C20 0.0227(9) 0.0149(9) 0.0143(8) -0.0015(7) 0.0005(7) -0.0040(7)
C21 0.0227(9) 0.0111(9) 0.0164(9) -0.0014(7) 0.0036(7) 0.0010(7)
C22 0.0160(8) 0.0114(8) 0.0121(8) 0.0016(7) 0.0023(6) 0.0008(6)
C23 0.0291(10) 0.0127(9) 0.0097(8) -0.0004(7) -0.0006(7) -0.0035(7)
C24 0.0349(11) 0.0181(10) 0.0132(9) -0.0005(7) -0.0040(8) 0.0016(8)
C25 0.0653(17) 0.0245(12) 0.0167(10) 0.0037(9) -0.0092(10) 0.0059(11)
C26 0.079(2) 0.0357(14) 0.0119(10) 0.0058(10) 0.0006(11) 0.0011(13)
C27 0.0634(17) 0.0299(13) 0.0145(10) -0.0030(9) 0.0113(10) -0.0030(11)
C28 0.0364(12) 0.0187(10) 0.0163(9) -0.0024(8) 0.0047(8) -0.0029(8)

loop_
_atom_type_symbol
_atom_type_description
_atom_type_scat_dispersion_real
_atom_type_scat_dispersion_imag
_atom_type_scat_source
C C 0.0033 0.0016 'International Tables Vol C Tables 4.2.6.8 and 6.1.1.4'
H H 0.0000 0.0000 'International Tables Vol C Tables 4.2.6.8 and 6.1.1.4'
Cl Cl 0.1484 0.1585 'International Tables Vol C Tables 4.2.6.8 and 6.1.1.4'
Cr Cr 0.3209 0.6236 'International Tables Vol C Tables 4.2.6.8 and 6.1.1.4'
N N 0.0061 0.0033 'International Tables Vol C Tables 4.2.6.8 and 6.1.1.4'
O O 0.0106 0.0060 'International Tables Vol C Tables 4.2.6.8 and 6.1.1.4'

loop_
_geom_angle_atom_site_label_1
_geom_angle_atom_site_label_2
_geom_angle_atom_site_label_3
_geom_angle
C1 Cr01 C2 92.39(9)
C1 Cr01 C3 89.06(8)
C1 Cr01 C4 91.77(9)
C1 Cr01 C5 88.76(8)
C1 Cr01 C6 177.60(8)
C2 Cr01 C4 175.82(8)
C2 Cr01 C5 91.90(8)
C2 Cr01 C6 87.90(8)
C3 Cr01 C2 87.90(8)
C3 Cr01 C4 92.54(8)
C3 Cr01 C5 177.80(9)
C3 Cr01 C6 88.58(8)
C4 Cr01 C6 87.95(8)
C5 Cr01 C4 87.82(8)
C5 Cr01 C6 93.61(8)
C6 N1 C7 170.25(18)
O1 C1 Cr01 179.44(19)
O2 C2 Cr01 177.28(17)
O3 C3 Cr01 177.30(18)
O4 C4 Cr01 177.76(18)
O5 C5 Cr01 176.31(19)
N1 C6 Cr01 177.25(16)
N1 C7 C8 118.77(16)
N1 C7 C16 120.20(16)
C16 C7 C8 121.03(17)
C7 C8 C23 119.00(17)
C9 C8 C7 118.89(17)
C9 C8 C23 122.11(17)
C8 C9 H9 119.0
C8 C9 C10 122.00(17)
C10 C9 H9 119.0
C9 C10 C11 119.91(16)
C15 C10 C9 117.67(17)
C15 C10 C11 122.42(16)
C10 C11 C12 109.36(17)
C13 C11 C10 109.84(16)
C13 C11 C12 108.41(18)
C14 C11 C10 111.59(16)
C14 C11 C12 109.34(19)
C14 C11 C13 108.2(2)
C11 C12 H12A 109.5
C11 C12 H12B 109.5
C11 C12 H12C 109.5
H12A C12 H12B 109.5
H12A C12 H12C 109.5
H12B C12 H12C 109.5
C11 C13 H13A 109.5
C11 C13 H13B 109.5
C11 C13 H13C 109.5
H13A C13 H13B 109.5
H13A C13 H13C 109.5
H13B C13 H13C 109.5
C11 C14 H14A 109.5
C11 C14 H14B 109.5
C11 C14 H14C 109.5
H14A C14 H14B 109.5
H14A C14 H14C 109.5
H14B C14 H14C 109.5
C10 C15 H15 118.9
C10 C15 C16 122.14(17)
C16 C15 H15 118.9
C7 C16 C15 118.26(16)
C7 C16 C17 121.62(16)
C15 C16 C17 120.12(16)
C18 C17 C16 122.06(16)
C18 C17 C22 115.89(16)
C22 C17 C16 122.03(16)
C17 C18 Cl3 119.70(14)
C19 C18 Cl3 117.73(15)
C19 C18 C17 122.57(17)
C18 C19 H19 120.4
C20 C19 C18 119.19(18)
C20 C19 H19 120.4
C19 C20 H20 119.7
C19 C20 C21 120.57(18)
C21 C20 H20 119.7
C20 C21 H21 120.5
C20 C21 C22 119.07(18)
C22 C21 H21 120.5
C17 C22 Cl4 119.36(14)
C21 C22 Cl4 117.93(15)
C21 C22 C17 122.70(17)
C24 C23 C8 121.59(18)
C24 C23 C28 116.71(19)
C28 C23 C8 121.65(19)
C23 C24 Cl1 118.81(15)
C25 C24 Cl1 118.62(19)
C25 C24 C23 122.6(2)
C24 C25 H25 120.7
C26 C25 C24 118.5(2)
C26 C25 H25 120.7
C25 C26 H26 119.4
C27 C26 C25 121.3(2)
C27 C26 H26 119.4
C26 C27 H27 120.5
C26 C27 C28 119.1(2)
C28 C27 H27 120.5
C23 C28 Cl2 119.42(16)
C27 C28 Cl2 118.74(19)
C27 C28 C23 121.8(2)

loop_
_geom_bond_atom_site_label_1
_geom_bond_atom_site_label_2
_geom_bond_distance
Cr01 C1 1.894(2)
Cr01 C2 1.903(2)
Cr01 C3 1.901(2)
Cr01 C4 1.921(2)
Cr01 C5 1.914(2)
Cr01 C6 1.9743(19)
Cl1 C24 1.743(2)
Cl2 C28 1.741(2)
Cl3 C18 1.7380(19)
Cl4 C22 1.7396(19)
O1 C1 1.145(3)
O2 C2 1.143(2)
O3 C3 1.139(2)
O4 C4 1.136(2)
O5 C5 1.141(2)
N1 C6 1.164(3)
N1 C7 1.391(2)
C7 C8 1.402(3)
C7 C16 1.396(2)
C8 C9 1.384(3)
C8 C23 1.489(3)
C9 H9 0.9500
C9 C10 1.399(3)
C10 C11 1.533(3)
C10 C15 1.396(3)
C11 C12 1.538(3)
C11 C13 1.529(3)
C11 C14 1.528(3)
C12 H12A 0.9800
C12 H12B 0.9800
C12 H12C 0.9800
C13 H13A 0.9800
C13 H13B 0.9800
C13 H13C 0.9800
C14 H14A 0.9800
C14 H14B 0.9800
C14 H14C 0.9800
C15 H15 0.9500
C15 C16 1.398(3)
C16 C17 1.490(2)
C17 C18 1.402(3)
C17 C22 1.403(2)
C18 C19 1.389(3)
C19 H19 0.9500
C19 C20 1.385(3)
C20 H20 0.9500
C20 C21 1.385(3)
C21 H21 0.9500
C21 C22 1.388(3)
C23 C24 1.394(3)
C23 C28 1.395(3)
C24 C25 1.387(3)
C25 H25 0.9500
C25 C26 1.380(4)
C26 H26 0.9500
C26 C27 1.376(4)
C27 H27 0.9500
C27 C28 1.393(3)

loop_
_geom_torsion_atom_site_label_1
_geom_torsion_atom_site_label_2
_geom_torsion_atom_site_label_3
_geom_torsion_atom_site_label_4
_geom_torsion
Cl1 C24 C25 C26 178.4(2)
Cl3 C18 C19 C20 179.45(15)
N1 C7 C8 C9 -179.62(17)
N1 C7 C8 C23 1.0(3)
N1 C7 C16 C15 -179.60(16)
N1 C7 C16 C17 0.2(3)
C7 C8 C9 C10 -1.0(3)
C7 C8 C23 C24 -74.3(3)
C7 C8 C23 C28 103.1(2)
C7 C16 C17 C18 -114.4(2)
C7 C16 C17 C22 67.3(2)
C8 C7 C16 C15 0.7(3)
C8 C7 C16 C17 -179.54(17)
C8 C9 C10 C11 -179.48(18)
C8 C9 C10 C15 1.1(3)
C8 C23 C24 Cl1 -2.7(3)
C8 C23 C24 C25 176.2(2)
C8 C23 C28 Cl2 3.4(3)
C8 C23 C28 C27 -175.4(2)
C9 C8 C23 C24 106.3(2)
C9 C8 C23 C28 -76.3(3)
C9 C10 C11 C12 -71.4(2)
C9 C10 C11 C13 47.5(3)
C9 C10 C11 C14 167.5(2)
C9 C10 C15 C16 -0.3(3)
C10 C15 C16 C7 -0.6(3)
C10 C15 C16 C17 179.63(17)
C11 C10 C15 C16 -179.68(17)
C15 C10 C11 C12 108.0(2)
C15 C10 C11 C13 -133.1(2)
C15 C10 C11 C14 -13.1(3)
C15 C16 C17 C18 65.4(2)
C15 C16 C17 C22 -112.9(2)
C16 C7 C8 C9 0.1(3)
C16 C7 C8 C23 -179.28(17)
C16 C17 C18 Cl3 2.4(2)
C16 C17 C18 C19 -178.11(17)
C16 C17 C22 Cl4 -1.1(2)
C16 C17 C22 C21 177.92(17)
C17 C18 C19 C20 -0.1(3)
C18 C17 C22 Cl4 -179.53(14)
C18 C17 C22 C21 -0.5(3)
C18 C19 C20 C21 0.0(3)
C19 C20 C21 C22 -0.1(3)
C20 C21 C22 Cl4 179.47(15)
C20 C21 C22 C17 0.4(3)
C22 C17 C18 Cl3 -179.18(13)
C22 C17 C18 C19 0.3(3)
C23 C8 C9 C10 178.33(18)
C23 C24 C25 C26 -0.5(4)
C24 C23 C28 Cl2 -179.13(16)
C24 C23 C28 C27 2.1(3)
C24 C25 C26 C27 1.5(4)
C25 C26 C27 C28 -0.8(4)
C26 C27 C28 Cl2 -179.9(2)
C26 C27 C28 C23 -1.1(4)
C28 C23 C24 Cl1 179.84(16)
C28 C23 C24 C25 -1.3(3)
